data_4031033
loop_
_publ_author_name
'Wang, Jinjin'
'Liu, Jiyong'
'Ding, Hualong'
'Wang, Jing'
'Lu, Ping'
'Wang, Yanguang'

_publ_section_title
;
 Construction of Multifunctional 3-Amino-2-carbamimidoylacrylamides and
 Their Crystalline Channel-Type Inclusion Complexes.
;
_journal_issue 11
_journal_name_full 'The Journal of organic chemistry'
_journal_page_first 5842
_journal_page_last 5850
_journal_paper_doi 10.1021/acs.joc.5b00827
_journal_volume 80
_journal_year 2015
_chemical_formula_moiety 'C30 H27 Br N4 O3 S'
_chemical_formula_sum 'C30 H27 Br N4 O3 S'
_chemical_formula_weight 603.53
_chemical_name_systematic
; 
 ? 
;
_space_group_IT_number 14
_symmetry_cell_setting monoclinic
_symmetry_space_group_name_Hall '-P 2ybc'
_symmetry_space_group_name_H-M 'P 1 21/c 1'
_atom_sites_solution_hydrogens geom
_atom_sites_solution_primary direct
_atom_sites_solution_secondary difmap
_audit_creation_method SHELXL-97
_cell_angle_alpha 90.00
_cell_angle_beta 100.952(5)
_cell_angle_gamma 90.00
_cell_formula_units_Z 4
_cell_length_a 12.6036(7)
_cell_length_b 24.4452(12)
_cell_length_c 10.3548(4)
_cell_measurement_reflns_used 2410
_cell_measurement_temperature 293(2)
_cell_measurement_theta_max 29.5254
_cell_measurement_theta_min 2.9872
_cell_volume 3132.2(3)
_computing_cell_refinement 'CrysAlis PRO (Agilent Technologies, 2011)'
_computing_data_collection 'CrysAlis PRO'
_computing_data_reduction 'CrysAlis PRO'
_computing_molecular_graphics 'OLEX2 (Dolomanov et al., 2009)'
_computing_publication_material OLEX2
_computing_structure_refinement 'SHELXL-97 (Sheldrick, 2008)'
_computing_structure_solution 'SHELXS-97 (Sheldrick, 2008)'
_diffrn_ambient_temperature 293(2)
_diffrn_detector_area_resol_mean 10.3592
_diffrn_measured_fraction_theta_full 0.998
_diffrn_measured_fraction_theta_max 0.998
_diffrn_measurement_device_type 'Xcalibur, Atlas, Gemini ultra'
_diffrn_measurement_method '\w scans'
_diffrn_radiation_monochromator graphite
_diffrn_radiation_source 'fine-focus sealed tube'
_diffrn_radiation_type MoK\a
_diffrn_radiation_wavelength 0.71073
_diffrn_reflns_av_R_equivalents 0.0354
_diffrn_reflns_av_sigmaI/netI 0.0555
_diffrn_reflns_limit_h_max 12
_diffrn_reflns_limit_h_min -15
_diffrn_reflns_limit_k_max 29
_diffrn_reflns_limit_k_min -24
_diffrn_reflns_limit_l_max 12
_diffrn_reflns_limit_l_min -12
_diffrn_reflns_number 11838
_diffrn_reflns_theta_full 25.35
_diffrn_reflns_theta_max 25.35
_diffrn_reflns_theta_min 2.99
_exptl_absorpt_coefficient_mu 1.414
_exptl_absorpt_correction_T_max 0.7652
_exptl_absorpt_correction_T_min 0.6086
_exptl_absorpt_correction_type multi-scan
_exptl_absorpt_process_details
;
CrysAlis PRO (Agilent Technologies, 2011) 
;
_exptl_crystal_colour colorless
_exptl_crystal_density_diffrn 1.280
_exptl_crystal_density_method 'not measured'
_exptl_crystal_description block
_exptl_crystal_F_000 1240
_exptl_crystal_size_max 0.39
_exptl_crystal_size_mid 0.28
_exptl_crystal_size_min 0.20
_platon_squeeze_details
;
;
_refine_diff_density_max 0.381
_refine_diff_density_min -0.372
_refine_diff_density_rms 0.059
_refine_ls_extinction_method none
_refine_ls_goodness_of_fit_ref 1.016
_refine_ls_hydrogen_treatment mixed
_refine_ls_matrix_type full
_refine_ls_number_parameters 354
_refine_ls_number_reflns 5738
_refine_ls_number_restraints 0
_refine_ls_restrained_S_all 1.016
_refine_ls_R_factor_all 0.0776
_refine_ls_R_factor_gt 0.0470
_refine_ls_shift/su_max 0.002
_refine_ls_shift/su_mean 0.000
_refine_ls_structure_factor_coef Fsqd
_refine_ls_weighting_details 'calc w=1/[\s^2^(Fo^2^)+(0.0689P)^2^+0.0000P] where P=(Fo^2^+2Fc^2^)/3'
_refine_ls_weighting_scheme calc
_refine_ls_wR_factor_gt 0.1192
_refine_ls_wR_factor_ref 0.1326
_reflns_number_gt 3921
_reflns_number_total 5738
_reflns_threshold_expression >2sigma(I)
_cod_data_source_file jo5b00827_si_005.cif
_cod_data_source_block 131108_wjj461197
_cod_depositor_comments 'Adding full bibliography for 4031029--4031033.cif.'
_cod_original_sg_symbol_H-M 'P 21/c'
_cod_database_code 4031033

loop_
_symmetry_equiv_pos_as_xyz
'x, y, z'
'-x, y+1/2, -z+1/2'
'-x, -y, -z'
'x, -y-1/2, z-1/2'

loop_
_atom_site_label
_atom_site_type_symbol
_atom_site_fract_x
_atom_site_fract_y
_atom_site_fract_z
_atom_site_U_iso_or_equiv
_atom_site_adp_type
_atom_site_occupancy
_atom_site_symmetry_multiplicity
_atom_site_calc_flag
_atom_site_refinement_flags
Br Br 0.47645(4) 0.333697(18) 1.17292(4) 0.07244(19) Uani 1 1 d .
S1 S 0.48451(6) 0.38353(3) 0.53803(7) 0.0373(2) Uani 1 1 d .
O1 O 0.56283(18) 0.41182(10) 0.4784(2) 0.0559(6) Uani 1 1 d .
O2 O 0.50054(19) 0.32548(8) 0.5573(2) 0.0498(6) Uani 1 1 d .
O3 O 0.76040(19) 0.32282(10) 0.8812(3) 0.0652(8) Uani 1 1 d .
N1 N 0.4728(2) 0.41693(10) 0.6684(2) 0.0386(6) Uani 1 1 d .
N2 N 0.47714(18) 0.42843(9) 0.8878(2) 0.0322(5) Uani 1 1 d .
H2 H 0.5075 0.4188 0.9660 0.039 Uiso 1 1 calc R
N3 N 0.5990(2) 0.26765(10) 0.9491(3) 0.0508(7) Uani 1 1 d .
H3A H 0.6667 0.2661 0.9465 0.061 Uiso 1 1 calc R
H3B H 0.5693 0.2418 0.9861 0.061 Uiso 1 1 calc R
N4 N 0.72424(19) 0.39466(10) 0.7437(3) 0.0414(6) Uani 1 1 d .
H4 H 0.6752 0.4169 0.7056 0.050 Uiso 1 1 calc R
C1 C 0.0485(4) 0.4183(2) 0.1916(5) 0.1010(16) Uani 1 1 d .
H1A H 0.0056 0.4417 0.2357 0.151 Uiso 1 1 calc R
H1B H 0.0125 0.3838 0.1730 0.151 Uiso 1 1 calc R
H1C H 0.0580 0.4351 0.1108 0.151 Uiso 1 1 calc R
C2 C 0.1568(3) 0.40930(18) 0.2783(3) 0.0601(10) Uani 1 1 d .
C3 C 0.2307(3) 0.45172(16) 0.3054(4) 0.0611(10) Uani 1 1 d .
H3 H 0.2128 0.4859 0.2682 0.073 Uiso 1 1 calc R
C4 C 0.3293(3) 0.44454(13) 0.3852(3) 0.0487(8) Uani 1 1 d .
H4A H 0.3775 0.4736 0.4028 0.058 Uiso 1 1 calc R
C5 C 0.3566(2) 0.39379(12) 0.4393(3) 0.0356(7) Uani 1 1 d .
C6 C 0.2851(3) 0.35108(13) 0.4133(3) 0.0478(8) Uani 1 1 d .
H6 H 0.3037 0.3168 0.4495 0.057 Uiso 1 1 calc R
C7 C 0.1857(3) 0.35916(17) 0.3334(4) 0.0614(10) Uani 1 1 d .
H7 H 0.1373 0.3301 0.3166 0.074 Uiso 1 1 calc R
C8 C 0.5072(2) 0.39999(11) 0.7890(3) 0.0305(6) Uani 1 1 d .
C9 C 0.4017(2) 0.47226(11) 0.8797(3) 0.0317(6) Uani 1 1 d .
C10 C 0.3968(2) 0.51430(12) 0.7898(3) 0.0398(7) Uani 1 1 d .
H10 H 0.4417 0.5140 0.7282 0.048 Uiso 1 1 calc R
C11 C 0.3247(3) 0.55696(13) 0.7914(3) 0.0491(8) Uani 1 1 d .
H11 H 0.3203 0.5850 0.7300 0.059 Uiso 1 1 calc R
C12 C 0.2594(3) 0.55777(14) 0.8843(4) 0.0547(9) Uani 1 1 d .
H12 H 0.2115 0.5866 0.8861 0.066 Uiso 1 1 calc R
C13 C 0.2652(3) 0.51624(15) 0.9735(4) 0.0545(9) Uani 1 1 d .
H13 H 0.2208 0.5170 1.0357 0.065 Uiso 1 1 calc R
C14 C 0.3356(3) 0.47326(13) 0.9730(3) 0.0441(8) Uani 1 1 d .
H14 H 0.3390 0.4452 1.0344 0.053 Uiso 1 1 calc R
C15 C 0.5801(2) 0.35332(11) 0.8346(3) 0.0314(6) Uani 1 1 d .
C16 C 0.5405(2) 0.30979(12) 0.8962(3) 0.0348(7) Uani 1 1 d .
C17 C 0.4223(2) 0.30686(11) 0.9002(3) 0.0345(7) Uani 1 1 d .
C18 C 0.3489(3) 0.29546(13) 0.7857(3) 0.0451(8) Uani 1 1 d .
H18 H 0.3737 0.2904 0.7075 0.054 Uiso 1 1 calc R
C19 C 0.2403(3) 0.29155(14) 0.7859(4) 0.0575(9) Uani 1 1 d .
H19 H 0.1922 0.2839 0.7082 0.069 Uiso 1 1 calc R
C20 C 0.2024(3) 0.29888(14) 0.9010(4) 0.0618(10) Uani 1 1 d .
H20 H 0.1287 0.2959 0.9007 0.074 Uiso 1 1 calc R
C21 C 0.2719(3) 0.31039(14) 1.0155(4) 0.0566(10) Uani 1 1 d .
H21 H 0.2461 0.3157 1.0930 0.068 Uiso 1 1 calc R
C22 C 0.3824(3) 0.31416(13) 1.0151(3) 0.0437(8) Uani 1 1 d .
C23 C 0.6934(2) 0.35518(12) 0.8213(3) 0.0386(7) Uani 1 1 d .
C24 C 0.8312(2) 0.40239(12) 0.7202(3) 0.0398(7) Uani 1 1 d .
C25 C 0.8443(3) 0.41623(16) 0.5962(3) 0.0582(10) Uani 1 1 d .
H25 H 0.7845 0.4182 0.5282 0.070 Uiso 1 1 calc R
C26 C 0.9459(3) 0.42734(17) 0.5716(4) 0.0650(11) Uani 1 1 d .
H26 H 0.9532 0.4368 0.4867 0.078 Uiso 1 1 calc R
C27 C 1.0359(3) 0.42487(14) 0.6682(4) 0.0498(9) Uani 1 1 d .
C28 C 1.0211(3) 0.41179(15) 0.7929(4) 0.0523(9) Uani 1 1 d .
H28 H 1.0809 0.4102 0.8610 0.063 Uiso 1 1 calc R
C29 C 0.9201(3) 0.40095(14) 0.8198(3) 0.0482(8) Uani 1 1 d .
H29 H 0.9123 0.3927 0.9052 0.058 Uiso 1 1 calc R
C30 C 1.1484(3) 0.43767(19) 0.6429(4) 0.0718(12) Uani 1 1 d .
H30A H 1.1785 0.4677 0.6975 0.108 Uiso 1 1 calc R
H30B H 1.1437 0.4473 0.5521 0.108 Uiso 1 1 calc R
H30C H 1.1938 0.4061 0.6631 0.108 Uiso 1 1 calc R

loop_
_atom_site_aniso_label
_atom_site_aniso_U_11
_atom_site_aniso_U_22
_atom_site_aniso_U_33
_atom_site_aniso_U_23
_atom_site_aniso_U_13
_atom_site_aniso_U_12
Br 0.0867(3) 0.0913(3) 0.0431(2) -0.00972(19) 0.0219(2) -0.0252(2)
S1 0.0427(4) 0.0408(4) 0.0304(4) -0.0038(3) 0.0121(3) 0.0052(4)
O1 0.0461(13) 0.0819(17) 0.0429(13) 0.0047(12) 0.0166(11) -0.0066(12)
O2 0.0661(15) 0.0408(12) 0.0430(13) -0.0073(10) 0.0115(12) 0.0182(11)
O3 0.0405(13) 0.0603(15) 0.098(2) 0.0395(15) 0.0224(14) 0.0106(12)
N1 0.0507(16) 0.0351(13) 0.0298(14) -0.0029(11) 0.0070(12) 0.0066(12)
N2 0.0388(14) 0.0320(12) 0.0272(13) -0.0021(10) 0.0098(11) 0.0004(11)
N3 0.0418(15) 0.0407(15) 0.073(2) 0.0253(14) 0.0193(15) 0.0031(13)
N4 0.0293(13) 0.0460(15) 0.0508(16) 0.0156(13) 0.0122(12) 0.0003(12)
C1 0.069(3) 0.142(5) 0.079(3) -0.006(3) -0.019(3) 0.016(3)
C2 0.058(2) 0.084(3) 0.0351(19) -0.0098(19) -0.0004(17) 0.018(2)
C3 0.074(3) 0.056(2) 0.050(2) 0.0087(18) 0.003(2) 0.013(2)
C4 0.058(2) 0.0437(19) 0.0437(19) 0.0049(16) 0.0080(17) 0.0032(17)
C5 0.0407(17) 0.0397(17) 0.0272(15) -0.0041(13) 0.0083(13) 0.0034(14)
C6 0.055(2) 0.0425(18) 0.046(2) -0.0047(16) 0.0111(17) -0.0020(17)
C7 0.052(2) 0.068(2) 0.062(2) -0.017(2) 0.004(2) -0.010(2)
C8 0.0284(15) 0.0289(14) 0.0361(16) -0.0021(13) 0.0112(13) -0.0065(12)
C9 0.0310(15) 0.0312(15) 0.0326(16) -0.0070(13) 0.0055(13) -0.0020(13)
C10 0.0397(17) 0.0402(17) 0.0407(18) -0.0045(14) 0.0110(15) -0.0028(14)
C11 0.054(2) 0.0395(18) 0.052(2) 0.0005(16) 0.0065(17) 0.0066(16)
C12 0.046(2) 0.053(2) 0.065(2) -0.0108(19) 0.0111(18) 0.0145(17)
C13 0.050(2) 0.062(2) 0.057(2) -0.0086(19) 0.0242(18) 0.0073(18)
C14 0.0507(19) 0.0458(18) 0.0388(18) -0.0007(15) 0.0159(16) 0.0018(16)
C15 0.0336(16) 0.0312(15) 0.0312(15) 0.0031(13) 0.0110(13) -0.0010(13)
C16 0.0376(17) 0.0345(16) 0.0342(17) 0.0008(13) 0.0113(14) 0.0002(14)
C17 0.0377(16) 0.0239(14) 0.0441(18) 0.0065(13) 0.0135(15) -0.0019(13)
C18 0.046(2) 0.0431(18) 0.048(2) -0.0005(15) 0.0139(17) -0.0034(16)
C19 0.044(2) 0.056(2) 0.069(3) 0.0029(19) 0.0026(19) -0.0040(17)
C20 0.041(2) 0.054(2) 0.094(3) 0.009(2) 0.023(2) 0.0014(18)
C21 0.060(2) 0.051(2) 0.069(3) 0.0007(19) 0.038(2) -0.0022(18)
C22 0.051(2) 0.0391(17) 0.0450(19) -0.0005(15) 0.0201(16) -0.0092(15)
C23 0.0383(17) 0.0339(16) 0.0450(18) 0.0058(15) 0.0118(15) 0.0048(15)
C24 0.0356(17) 0.0417(17) 0.0440(18) 0.0028(15) 0.0120(15) -0.0034(14)
C25 0.043(2) 0.092(3) 0.039(2) 0.0065(18) 0.0065(16) -0.0096(19)
C26 0.052(2) 0.102(3) 0.044(2) 0.006(2) 0.0178(19) -0.018(2)
C27 0.0395(19) 0.058(2) 0.056(2) -0.0061(18) 0.0193(17) -0.0077(17)
C28 0.0374(18) 0.068(2) 0.050(2) 0.0003(18) 0.0062(16) -0.0037(16)
C29 0.0413(19) 0.062(2) 0.0422(19) 0.0067(16) 0.0116(16) -0.0064(17)
C30 0.048(2) 0.098(3) 0.077(3) -0.013(2) 0.031(2) -0.020(2)

loop_
_atom_type_symbol
_atom_type_description
_atom_type_scat_dispersion_real
_atom_type_scat_dispersion_imag
_atom_type_scat_source
C C 0.0033 0.0016 'International Tables Vol C Tables 4.2.6.8 and 6.1.1.4'
H H 0.0000 0.0000 'International Tables Vol C Tables 4.2.6.8 and 6.1.1.4'
Br Br -0.2901 2.4595 'International Tables Vol C Tables 4.2.6.8 and 6.1.1.4'
N N 0.0061 0.0033 'International Tables Vol C Tables 4.2.6.8 and 6.1.1.4'
O O 0.0106 0.0060 'International Tables Vol C Tables 4.2.6.8 and 6.1.1.4'
S S 0.1246 0.1234 'International Tables Vol C Tables 4.2.6.8 and 6.1.1.4'

loop_
_geom_angle_atom_site_label_1
_geom_angle_atom_site_label_2
_geom_angle_atom_site_label_3
_geom_angle
O1 S1 O2 116.31(14)
O1 S1 N1 107.24(14)
O2 S1 N1 114.63(13)
O1 S1 C5 108.11(14)
O2 S1 C5 108.07(14)
N1 S1 C5 101.28(13)
C8 N1 S1 125.0(2)
C8 N2 C9 128.5(2)
C8 N2 H2 115.7
C9 N2 H2 115.7
C16 N3 H3A 120.0
C16 N3 H3B 120.0
H3A N3 H3B 120.0
C23 N4 C24 125.5(3)
C23 N4 H4 117.3
C24 N4 H4 117.3
C2 C1 H1A 109.5
C2 C1 H1B 109.5
H1A C1 H1B 109.5
C2 C1 H1C 109.5
H1A C1 H1C 109.5
H1B C1 H1C 109.5
C7 C2 C3 118.0(3)
C7 C2 C1 121.2(4)
C3 C2 C1 120.8(4)
C4 C3 C2 121.7(3)
C4 C3 H3 119.2
C2 C3 H3 119.2
C3 C4 C5 119.3(3)
C3 C4 H4A 120.3
C5 C4 H4A 120.3
C6 C5 C4 120.1(3)
C6 C5 S1 120.1(2)
C4 C5 S1 119.7(2)
C5 C6 C7 119.8(3)
C5 C6 H6 120.1
C7 C6 H6 120.1
C2 C7 C6 121.1(4)
C2 C7 H7 119.4
C6 C7 H7 119.4
N1 C8 N2 118.1(3)
N1 C8 C15 128.3(2)
N2 C8 C15 113.6(2)
C10 C9 C14 120.0(3)
C10 C9 N2 123.0(2)
C14 C9 N2 116.9(3)
C9 C10 C11 119.8(3)
C9 C10 H10 120.1
C11 C10 H10 120.1
C12 C11 C10 119.9(3)
C12 C11 H11 120.0
C10 C11 H11 120.0
C13 C12 C11 119.9(3)
C13 C12 H12 120.0
C11 C12 H12 120.0
C12 C13 C14 121.2(3)
C12 C13 H13 119.4
C14 C13 H13 119.4
C13 C14 C9 119.2(3)
C13 C14 H14 120.4
C9 C14 H14 120.4
C16 C15 C23 120.9(3)
C16 C15 C8 118.8(2)
C23 C15 C8 120.2(2)
N3 C16 C15 124.6(3)
N3 C16 C17 115.5(2)
C15 C16 C17 119.9(3)
C18 C17 C22 117.9(3)
C18 C17 C16 119.3(2)
C22 C17 C16 122.8(3)
C19 C18 C17 121.0(3)
C19 C18 H18 119.5
C17 C18 H18 119.5
C18 C19 C20 120.2(4)
C18 C19 H19 119.9
C20 C19 H19 119.9
C21 C20 C19 120.5(3)
C21 C20 H20 119.7
C19 C20 H20 119.7
C20 C21 C22 119.2(3)
C20 C21 H21 120.4
C22 C21 H21 120.4
C17 C22 C21 121.2(3)
C17 C22 Br 120.3(2)
C21 C22 Br 118.4(3)
O3 C23 N4 120.4(3)
O3 C23 C15 121.3(3)
N4 C23 C15 118.2(3)
C25 C24 C29 119.0(3)
C25 C24 N4 118.6(3)
C29 C24 N4 122.1(3)
C24 C25 C26 120.3(3)
C24 C25 H25 119.8
C26 C25 H25 119.8
C27 C26 C25 121.8(3)
C27 C26 H26 119.1
C25 C26 H26 119.1
C26 C27 C28 117.1(3)
C26 C27 C30 122.4(3)
C28 C27 C30 120.4(3)
C27 C28 C29 121.9(3)
C27 C28 H28 119.0
C29 C28 H28 119.0
C24 C29 C28 119.8(3)
C24 C29 H29 120.1
C28 C29 H29 120.1
C27 C30 H30A 109.5
C27 C30 H30B 109.5
H30A C30 H30B 109.5
C27 C30 H30C 109.5
H30A C30 H30C 109.5
H30B C30 H30C 109.5

loop_
_geom_bond_atom_site_label_1
_geom_bond_atom_site_label_2
_geom_bond_distance
Br C22 1.889(3)
S1 O1 1.437(2)
S1 O2 1.442(2)
S1 N1 1.608(2)
S1 C5 1.755(3)
O3 C23 1.235(4)
N1 C8 1.309(4)
N2 C8 1.349(3)
N2 C9 1.424(3)
N2 H2 0.8600
N3 C16 1.324(4)
N3 H3A 0.8600
N3 H3B 0.8600
N4 C23 1.359(4)
N4 C24 1.427(4)
N4 H4 0.8600
C1 C2 1.501(6)
C1 H1A 0.9600
C1 H1B 0.9600
C1 H1C 0.9600
C2 C7 1.371(5)
C2 C3 1.387(5)
C3 C4 1.366(5)
C3 H3 0.9300
C4 C5 1.378(4)
C4 H4A 0.9300
C5 C6 1.372(4)
C6 C7 1.379(5)
C6 H6 0.9300
C7 H7 0.9300
C8 C15 1.485(4)
C9 C10 1.380(4)
C9 C14 1.391(4)
C10 C11 1.385(4)
C10 H10 0.9300
C11 C12 1.379(5)
C11 H11 0.9300
C12 C13 1.365(5)
C12 H12 0.9300
C13 C14 1.376(4)
C13 H13 0.9300
C14 H14 0.9300
C15 C16 1.382(4)
C15 C23 1.461(4)
C16 C17 1.499(4)
C17 C18 1.387(4)
C17 C22 1.388(4)
C18 C19 1.373(5)
C18 H18 0.9300
C19 C20 1.378(5)
C19 H19 0.9300
C20 C21 1.363(5)
C20 H20 0.9300
C21 C22 1.396(5)
C21 H21 0.9300
C24 C25 1.368(4)
C24 C29 1.372(4)
C25 C26 1.379(5)
C25 H25 0.9300
C26 C27 1.364(5)
C26 H26 0.9300
C27 C28 1.377(5)
C27 C30 1.523(4)
C28 C29 1.379(4)
C28 H28 0.9300
C29 H29 0.9300
C30 H30A 0.9600
C30 H30B 0.9600
C30 H30C 0.9600

loop_
_platon_squeeze_void_nr
_platon_squeeze_void_average_x
_platon_squeeze_void_average_y
_platon_squeeze_void_average_z
_platon_squeeze_void_volume
_platon_squeeze_void_count_electrons
_platon_squeeze_void_content
1 -0.113 0.250 -0.040 254 30 ' '
2 0.113 0.750 0.002 254 30 ' '
